data_7016987
loop_
_publ_author_name
'Ip, Ho-Fai'
'Yi, Xiao-Yi'
'Wong, Wai-Yeung'
'Williams, Ian D.'
'Leung, Wa-Hung'

_publ_section_title
;
 Synthesis, structures and reactivity of ruthenium nitrosyl complexes
 containing Kl\"aui's oxygen tripodal ligand.
;
_journal_issue 41
_journal_name_full 'Dalton transactions (Cambridge, England : 2003)'
_journal_page_first 11043
_journal_page_last 11050
_journal_paper_doi 10.1039/c1dt10306g
_journal_volume 40
_journal_year 2011
_chemical_absolute_configuration ad
_chemical_formula_moiety 'C54 H46 Co2 N6 O18 P6 Ru2, 2(B F4), 0.5(C4 H10 O)'
_chemical_formula_sum 'C56 H91 B2 Co2 F8 N6 O18.5 P6 Ru2'
_chemical_formula_weight 1823.79
_chemical_name_systematic
;
?
;
_space_group_IT_number 5
_space_group_name_Hall 'C 2y'
_symmetry_cell_setting monoclinic
_symmetry_space_group_name_Hall 'C 2y'
_symmetry_space_group_name_H-M 'C 1 2 1'
_atom_sites_solution_hydrogens geom
_atom_sites_solution_primary direct
_atom_sites_solution_secondary difmap
_audit_creation_date 2011-05-20
_audit_creation_method
;
Olex2 1.1-beta
(compiled 2011.02.15 svn.r1672, GUI svn.r3494)
;
_cell_angle_alpha 90.00
_cell_angle_beta 103.057(2)
_cell_angle_gamma 90.00
_cell_formula_units_Z 4
_cell_length_a 21.501(3)
_cell_length_b 14.5812(19)
_cell_length_c 26.604(3)
_cell_measurement_reflns_used 5309
_cell_measurement_temperature 175.0
_cell_measurement_theta_max 23.68
_cell_measurement_theta_min 2.21
_cell_volume 8125.0(18)
_computing_cell_refinement 'SAINT v7.34A (Bruker, 2001)'
_computing_data_reduction 'SAINT v7.34A (Bruker, 2001)'
_computing_molecular_graphics 'SHELXL-97 (Sheldrick, 1997)'
_computing_structure_refinement 'SHELXL-97 (Sheldrick, 1997)'
_computing_structure_solution 'SHELXS-97 (Sheldrick, 1997)'
_diffrn_ambient_temperature 175.0
_diffrn_detector_area_resol_mean 8
_diffrn_measured_fraction_theta_full 0.989
_diffrn_measured_fraction_theta_max 0.989
_diffrn_measurement_device_type 'Bruker SMART APEX CCD area detector'
_diffrn_measurement_method '\w and \f scans'
_diffrn_radiation_monochromator graphite
_diffrn_radiation_type MoK\a
_diffrn_radiation_wavelength 0.71073
_diffrn_reflns_av_R_equivalents 0.0453
_diffrn_reflns_av_unetI/netI 0.0912
_diffrn_reflns_limit_h_max 25
_diffrn_reflns_limit_h_min -26
_diffrn_reflns_limit_k_max 17
_diffrn_reflns_limit_k_min -17
_diffrn_reflns_limit_l_max 32
_diffrn_reflns_limit_l_min -32
_diffrn_reflns_number 29502
_diffrn_reflns_theta_full 26.00
_diffrn_reflns_theta_max 26.00
_diffrn_reflns_theta_min 1.78
_diffrn_source 'sealed tube'
_diffrn_source_current 40.0
_diffrn_source_power 2.0
_diffrn_source_target Mo
_diffrn_source_voltage 50.0
_exptl_absorpt_coefficient_mu 0.965
_exptl_absorpt_correction_T_max 1.00
_exptl_absorpt_correction_T_min 0.846418
_exptl_absorpt_correction_type multi-scan
_exptl_absorpt_process_details
;
SADABS-2004/1 (Bruker,2004) was used for absorption correction.
R(int) was 0.0396 before and 0.0282 after correction.
The Ratio of minimum to maximum transmission is 0.846418.
The \l/2 correction factor is 0.0015
;
_exptl_crystal_colour red
_exptl_crystal_density_diffrn 1.491
_exptl_crystal_density_method 'not measured'
_exptl_crystal_description plate
_exptl_crystal_F_000 3724
_exptl_crystal_size_max 0.2
_exptl_crystal_size_mid 0.18
_exptl_crystal_size_min 0.03
_refine_diff_density_max 0.906
_refine_diff_density_min -0.490
_refine_diff_density_rms 0.096
_refine_ls_abs_structure_details 'Flack H D (1983), Acta Cryst. A39, 876-881'
_refine_ls_abs_structure_Flack 0.021(18)
_refine_ls_extinction_method none
_refine_ls_goodness_of_fit_ref 1.004
_refine_ls_hydrogen_treatment constr
_refine_ls_matrix_type full
_refine_ls_number_parameters 880
_refine_ls_number_reflns 15493
_refine_ls_number_restraints 93
_refine_ls_restrained_S_all 1.011
_refine_ls_R_factor_all 0.0904
_refine_ls_R_factor_gt 0.0549
_refine_ls_shift/su_max 0.060
_refine_ls_shift/su_mean 0.002
_refine_ls_structure_factor_coef Fsqd
_refine_ls_weighting_details 'calc w=1/[\s^2^(Fo^2^)+(0.0489P)^2^+0.0000P] where P=(Fo^2^+2Fc^2^)/3'
_refine_ls_weighting_scheme calc
_refine_ls_wR_factor_gt 0.1054
_refine_ls_wR_factor_ref 0.1144
_reflns_number_gt 11008
_reflns_number_total 15493
_reflns_threshold_expression >2sigma(I)
_cod_data_source_file c1dt10306g.txt
_cod_data_source_block ip16_Compound13
_cod_depositor_comments
;
The following automatic conversions were performed:

'_symmetry_cell_setting' value 'Monoclinic' changed to 'monoclinic'
according to /home/saulius/struct/CIF-dictionaries/cif_core.dic
dictionary named 'cif_core.dic' version 2.4.1 from
2010-06-29.

'_diffrn_source_target' value 'MO' changed to 'Mo'
according to /home/saulius/struct/CIF-dictionaries/cif_core.dic
dictionary named 'cif_core.dic' version 2.4.1 from 2010-06-29.

Automatic conversion script
Id: cif_fix_values 1715 2011-07-08 13:25:40Z adriana 
;
_cod_original_cell_volume 8124.9(18)
_cod_original_sg_symbol_H-M C2
_cod_original_formula_sum 'C56 H91 B2 Co2 F8 N6 O18.50 P6 Ru2'
_cod_database_code 7016987

loop_
_space_group_symop_id
_space_group_symop_operation_xyz
1 'x, y, z'
2 '-x, y, -z'
3 'x+1/2, y+1/2, z'
4 '-x+1/2, y+1/2, -z'

loop_
_atom_site_label
_atom_site_type_symbol
_atom_site_fract_x
_atom_site_fract_y
_atom_site_fract_z
_atom_site_U_iso_or_equiv
_atom_site_adp_type
_atom_site_occupancy
_atom_site_symmetry_multiplicity
_atom_site_calc_flag
_atom_site_refinement_flags
_atom_site_disorder_assembly
_atom_site_disorder_group
Ru1 Ru 0.28316(3) 0.22066(3) 0.33854(2) 0.03973(15) Uani 1 1 d . B .
Ru2 Ru 0.23922(3) 0.07084(3) 0.170060(19) 0.03716(14) Uani 1 1 d . B .
Co1 Co 0.20530(5) 0.44343(7) 0.37871(4) 0.0514(3) Uani 1 1 d . . .
Co2 Co 0.32730(4) -0.15387(6) 0.14692(3) 0.0394(2) Uani 1 1 d . . .
P1 P 0.15680(10) 0.34719(15) 0.32121(7) 0.0543(5) Uani 1 1 d . B .
P2 P 0.24420(10) 0.33254(14) 0.43003(7) 0.0511(5) Uani 1 1 d . B .
P3 P 0.28789(11) 0.44270(13) 0.34501(7) 0.0503(5) Uani 1 1 d . B .
P4 P 0.25229(9) -0.08899(12) 0.09068(6) 0.0380(4) Uani 1 1 d . . .
P5 P 0.37408(9) -0.02419(12) 0.16961(7) 0.0408(4) Uani 1 1 d . . .
P6 P 0.27104(9) -0.13993(11) 0.20454(7) 0.0430(4) Uani 1 1 d . C .
O1 O 0.1468(3) 0.3978(4) 0.26651(18) 0.0693(16) Uani 1 1 d . . .
O2 O 0.0840(3) 0.3338(5) 0.3216(2) 0.0838(18) Uani 1 1 d . . .
O3 O 0.1847(3) 0.2816(4) 0.4448(2) 0.0747(17) Uani 1 1 d . . .
O4 O 0.2811(3) 0.3651(4) 0.48530(17) 0.0739(17) Uani 1 1 d . . .
O5 O 0.3460(3) 0.4766(4) 0.3890(2) 0.0675(15) Uani 1 1 d . . .
O6 O 0.2847(3) 0.5211(4) 0.3041(2) 0.0805(19) Uani 1 1 d . . .
O7 O 0.1861(2) 0.2540(3) 0.31886(17) 0.0492(12) Uani 1 1 d . . .
O8 O 0.2869(2) 0.2628(3) 0.41277(16) 0.0438(11) Uani 1 1 d . . .
O9 O 0.3057(2) 0.3559(3) 0.32082(16) 0.0474(12) Uani 1 1 d . . .
N10 N 0.2752(3) 0.1776(3) 0.2704(2) 0.0392(13) Uani 1 1 d . . .
N20 N 0.2638(3) 0.1443(4) 0.2308(2) 0.0414(14) Uani 1 1 d . B .
O11 O 0.2035(2) -0.1617(4) 0.05799(18) 0.0556(13) Uani 1 1 d . . .
O12 O 0.2836(2) -0.0481(3) 0.04598(16) 0.0454(12) Uani 1 1 d . . .
O13 O 0.4323(2) -0.0054(3) 0.14418(18) 0.0535(13) Uani 1 1 d . . .
O14 O 0.4108(2) -0.0358(3) 0.22779(18) 0.0583(13) Uani 1 1 d . . .
O15 O 0.3004(3) -0.1926(3) 0.25644(19) 0.0699(17) Uani 1 1 d . . .
O16 O 0.2094(2) -0.1997(3) 0.1856(2) 0.0609(15) Uani 1 1 d . . .
O17 O 0.2113(2) -0.0163(3) 0.10770(16) 0.0398(11) Uani 1 1 d . . .
O18 O 0.3337(2) 0.0615(3) 0.16247(16) 0.0435(11) Uani 1 1 d . . .
O19 O 0.2533(2) -0.0450(3) 0.21930(16) 0.0428(12) Uani 1 1 d . . .
N1 N 0.3740(3) 0.1814(4) 0.3655(2) 0.0443(14) Uani 1 1 d . . .
N2 N 0.2693(3) 0.0931(4) 0.3640(2) 0.0440(15) Uani 1 1 d . . .
N3 N 0.2180(3) 0.1739(4) 0.1191(2) 0.0423(14) Uani 1 1 d . . .
N4 N 0.1463(3) 0.0872(3) 0.1689(2) 0.0417(14) Uani 1 1 d . . .
B1 B 0.5000 0.8917(9) 0.0000 0.064(4) Uani 1 2 d SD . .
F1 F 0.4886(2) 0.8376(4) 0.0389(2) 0.1033(18) Uani 1 1 d D . .
F2 F 0.5526(2) 0.9445(4) 0.01759(19) 0.0867(15) Uani 1 1 d D . .
B2 B 0.5000 0.8550(7) 0.5000 0.056(4) Uani 1 2 d SD . .
F3 F 0.5449(3) 0.9103(4) 0.4873(3) 0.129(2) Uani 1 1 d D . .
F4 F 0.4751(5) 0.8036(8) 0.4593(3) 0.247(5) Uani 1 1 d D . .
B3 B 0.0452(6) 0.8920(9) 0.3094(5) 0.054(4) Uiso 0.50 1 d PD . .
F5 F 0.0904(4) 0.9364(7) 0.2923(4) 0.092(3) Uiso 0.65 1 d PD A 1
F6 F 0.0511(4) 0.8966(5) 0.3595(3) 0.081(2) Uiso 0.65 1 d PD A 1
F7 F -0.0122(5) 0.9349(10) 0.2887(4) 0.153(4) Uiso 0.65 1 d PD A 1
F8 F 0.0391(10) 0.8061(9) 0.2936(7) 0.221(7) Uiso 0.65 1 d PD A 1
F5A F 0.0822(8) 0.8968(13) 0.2737(7) 0.114(7) Uiso 0.35 1 d PD A 2
F6A F 0.0829(11) 0.8196(15) 0.3331(9) 0.189(10) Uiso 0.35 1 d PD A 2
F7A F 0.0495(15) 0.9793(13) 0.3245(12) 0.239(14) Uiso 0.35 1 d PD A 2
F8A F -0.0107(7) 0.8602(15) 0.2888(7) 0.125(6) Uiso 0.35 1 d PD A 2
C1 C 0.1636(10) 0.5052(13) 0.4314(6) 0.061(5) Uiso 0.52 1 d PD B 1
H1 H 0.1569 0.4760 0.4637 0.073 Uiso 0.52 1 calc PR B 1
C2 C 0.2138(8) 0.5506(15) 0.4273(8) 0.091(7) Uiso 0.52 1 d PD B 1
H2 H 0.2514 0.5650 0.4559 0.109 Uiso 0.52 1 calc PR B 1
C3 C 0.2032(9) 0.5816(11) 0.3808(7) 0.061(4) Uiso 0.52 1 d PD B 1
H3 H 0.2320 0.6235 0.3668 0.073 Uiso 0.52 1 calc PR B 1
C4 C 0.1475(8) 0.5551(11) 0.3564(5) 0.045(4) Uiso 0.52 1 d PD B 1
H4 H 0.1264 0.5716 0.3201 0.054 Uiso 0.52 1 calc PR B 1
C5 C 0.1228(9) 0.5037(14) 0.3869(8) 0.079(6) Uiso 0.52 1 d PD B 1
H5 H 0.0792 0.4757 0.3792 0.095 Uiso 0.52 1 calc PR B 1
C1A C 0.2081(6) 0.5293(8) 0.4429(4) 0.025(3) Uiso 0.48 1 d PD B 2
H1A H 0.2365 0.5194 0.4778 0.029 Uiso 0.48 1 calc PR B 2
C2A C 0.2268(6) 0.5817(9) 0.4002(5) 0.035(3) Uiso 0.48 1 d PD B 2
H2A H 0.2682 0.6140 0.4018 0.041 Uiso 0.48 1 calc PR B 2
C3A C 0.1698(8) 0.5783(11) 0.3543(6) 0.049(4) Uiso 0.48 1 d PD B 2
H3A H 0.1677 0.6062 0.3196 0.059 Uiso 0.48 1 calc PR B 2
C4A C 0.1187(8) 0.5183(14) 0.3692(6) 0.067(6) Uiso 0.48 1 d PD B 2
H4A H 0.0773 0.5007 0.3456 0.080 Uiso 0.48 1 calc PR B 2
C5A C 0.1408(7) 0.4878(11) 0.4247(6) 0.043(4) Uiso 0.48 1 d PD B 2
H5A H 0.1171 0.4488 0.4450 0.051 Uiso 0.48 1 calc PR B 2
C6 C 0.3721(4) -0.2718(5) 0.1810(3) 0.060(2) Uani 1 1 d . . .
H6 H 0.3766 -0.2900 0.2179 0.072 Uiso 1 1 calc R . .
C7 C 0.3215(4) -0.2965(5) 0.1401(3) 0.054(2) Uani 1 1 d . . .
H7 H 0.2840 -0.3351 0.1427 0.065 Uiso 1 1 calc R . .
C8 C 0.3337(4) -0.2589(5) 0.0943(3) 0.052(2) Uani 1 1 d . . .
H8 H 0.3069 -0.2661 0.0585 0.063 Uiso 1 1 calc R . .
C9 C 0.3907(4) -0.2118(6) 0.1086(4) 0.064(2) Uani 1 1 d . . .
H9 H 0.4121 -0.1784 0.0843 0.077 Uiso 1 1 calc R . .
C10 C 0.4147(4) -0.2185(6) 0.1621(4) 0.072(3) Uani 1 1 d . . .
H10 H 0.4560 -0.1930 0.1823 0.086 Uiso 1 1 calc R . .
C11 C 0.1209(6) 0.3455(8) 0.2200(3) 0.102(3) Uani 1 1 d . B .
H11A H 0.1537 0.3025 0.2132 0.123 Uiso 1 1 calc R . .
H11B H 0.0838 0.3091 0.2248 0.123 Uiso 1 1 calc R . .
C12 C 0.1014(6) 0.4058(7) 0.1769(3) 0.102(4) Uani 1 1 d . . .
H12A H 0.0840 0.3697 0.1458 0.154 Uiso 1 1 calc R B .
H12B H 0.1383 0.4412 0.1718 0.154 Uiso 1 1 calc R . .
H12C H 0.0685 0.4478 0.1834 0.154 Uiso 1 1 calc R . .
C13 C 0.0580(9) 0.2676(15) 0.3492(7) 0.087(6) Uiso 0.60 1 d PD B 1
C14 C 0.0213(12) 0.2020(16) 0.3082(8) 0.123(8) Uiso 0.60 1 d PD B 1
C13A C 0.0668(13) 0.231(2) 0.3468(11) 0.082(9) Uiso 0.40 1 d P B 2
C14A C -0.0033(15) 0.235(3) 0.3137(15) 0.153(16) Uiso 0.40 1 d PD B 2
C15 C 0.1970(5) 0.2006(7) 0.4785(4) 0.090(3) Uani 1 1 d D B .
C16 C 0.1390(9) 0.1810(15) 0.4986(8) 0.092(6) Uiso 0.50 1 d PD . .
C16A C 0.1349(9) 0.1471(14) 0.4694(9) 0.097(7) Uiso 0.50 1 d PD B .
C17 C 0.3512(6) 0.3713(8) 0.5000(4) 0.099(3) Uani 1 1 d D B .
C18 C 0.398(2) 0.295(3) 0.5189(19) 0.148(19) Uiso 0.35 1 d PD . .
C18A C 0.3725(11) 0.2792(12) 0.5291(8) 0.112(7) Uiso 0.65 1 d PD B .
C19 C 0.4105(5) 0.4891(8) 0.3782(4) 0.096(3) Uani 1 1 d D . .
C20 C 0.4499(9) 0.5484(13) 0.4164(7) 0.072(5) Uiso 0.50 1 d PD . .
C20A C 0.4587(9) 0.5019(16) 0.4304(7) 0.091(7) Uiso 0.50 1 d PD . .
C21 C 0.2756(8) 0.5016(9) 0.2485(4) 0.131(5) Uani 1 1 d D . .
C22 C 0.3416(12) 0.503(2) 0.2386(13) 0.197(12) Uiso 0.60 1 d PD . .
C22A C 0.2333(19) 0.568(3) 0.2150(16) 0.197(17) Uiso 0.40 1 d PD . .
C31 C 0.1382(5) -0.1702(8) 0.0634(4) 0.110(4) Uani 1 1 d D . .
C32 C 0.1092(10) -0.2597(12) 0.0483(9) 0.093(7) Uiso 0.50 1 d PD . .
C32A C 0.1054(9) -0.2346(12) 0.0211(7) 0.073(5) Uiso 0.50 1 d PD . .
C33 C 0.2458(4) 0.0067(6) 0.0062(3) 0.064(2) Uani 1 1 d . . .
H33A H 0.2250 0.0563 0.0219 0.076 Uiso 1 1 calc R . .
H33B H 0.2118 -0.0317 -0.0151 0.076 Uiso 1 1 calc R . .
C34 C 0.2844(6) 0.0464(6) -0.0264(4) 0.099(4) Uani 1 1 d . . .
H34A H 0.2574 0.0836 -0.0534 0.148 Uiso 1 1 calc R . .
H34B H 0.3045 -0.0027 -0.0423 0.148 Uiso 1 1 calc R . .
H34C H 0.3176 0.0853 -0.0054 0.148 Uiso 1 1 calc R . .
C35 C 0.4242(4) 0.0384(5) 0.0941(3) 0.060(2) Uani 1 1 d . . .
H35A H 0.3885 0.0829 0.0889 0.072 Uiso 1 1 calc R . .
H35B H 0.4142 -0.0082 0.0663 0.072 Uiso 1 1 calc R . .
C36 C 0.4858(4) 0.0872(6) 0.0924(3) 0.082(3) Uani 1 1 d . . .
H36A H 0.4816 0.1167 0.0587 0.123 Uiso 1 1 calc R . .
H36B H 0.5209 0.0427 0.0978 0.123 Uiso 1 1 calc R . .
H36C H 0.4949 0.1339 0.1196 0.123 Uiso 1 1 calc R . .
C37 C 0.4330(4) 0.0469(6) 0.2599(3) 0.072(2) Uani 1 1 d . . .
H37A H 0.4033 0.0982 0.2477 0.087 Uiso 1 1 calc R . .
H37B H 0.4314 0.0337 0.2961 0.087 Uiso 1 1 calc R . .
C38 C 0.4946(6) 0.0741(9) 0.2585(4) 0.125(4) Uani 1 1 d . . .
H38A H 0.5064 0.1282 0.2805 0.188 Uiso 1 1 calc R . .
H38B H 0.4964 0.0891 0.2230 0.188 Uiso 1 1 calc R . .
H38C H 0.5245 0.0241 0.2712 0.188 Uiso 1 1 calc R . .
C39 C 0.3341(5) -0.1513(6) 0.3039(3) 0.090(3) Uani 1 1 d D . .
C40 C 0.3648(13) -0.2208(15) 0.3453(8) 0.093(8) Uiso 0.45 1 d PD . .
C40A C 0.3333(10) -0.2282(11) 0.3438(7) 0.076(6) Uiso 0.55 1 d PD . .
C41 C 0.1568(7) -0.2024(7) 0.2129(5) 0.045(3) Uiso 0.60 1 d PD C 1
C42 C 0.1344(9) -0.3011(10) 0.2131(7) 0.093(6) Uiso 0.60 1 d PD C 1
C41A C 0.1803(11) -0.2237(15) 0.2322(10) 0.075(7) Uiso 0.40 1 d PD C 2
C42A C 0.1085(14) -0.264(2) 0.1957(11) 0.091(8) Uiso 0.40 1 d P C 2
C51 C 0.4262(4) 0.2276(5) 0.3600(3) 0.0527(18) Uani 1 1 d . B .
H51 H 0.4209 0.2800 0.3382 0.063 Uiso 1 1 calc R . .
C52 C 0.4867(4) 0.2021(6) 0.3847(3) 0.067(2) Uani 1 1 d . . .
H52 H 0.5228 0.2349 0.3793 0.080 Uiso 1 1 calc R B .
C53 C 0.4938(4) 0.1285(6) 0.4171(4) 0.072(2) Uani 1 1 d . B .
H53 H 0.5350 0.1110 0.4360 0.086 Uiso 1 1 calc R . .
C54 C 0.4399(4) 0.0790(6) 0.4224(3) 0.064(2) Uani 1 1 d . . .
H54 H 0.4447 0.0270 0.4444 0.077 Uiso 1 1 calc R B .
C55 C 0.3814(4) 0.1048(5) 0.3962(3) 0.0492(19) Uani 1 1 d . B .
C56 C 0.3220(4) 0.0555(5) 0.3949(2) 0.0452(18) Uani 1 1 d . B .
C57 C 0.3184(5) -0.0255(5) 0.4207(3) 0.061(2) Uani 1 1 d . . .
H57 H 0.3553 -0.0510 0.4427 0.073 Uiso 1 1 calc R B .
C58 C 0.2611(5) -0.0680(6) 0.4141(3) 0.067(2) Uani 1 1 d . B .
H58 H 0.2579 -0.1230 0.4326 0.080 Uiso 1 1 calc R . .
C59 C 0.2082(5) -0.0341(6) 0.3818(3) 0.072(3) Uani 1 1 d . . .
H59 H 0.1687 -0.0660 0.3763 0.086 Uiso 1 1 calc R B .
C60 C 0.2134(4) 0.0500(5) 0.3565(3) 0.054(2) Uani 1 1 d . B .
H60 H 0.1768 0.0759 0.3342 0.065 Uiso 1 1 calc R . .
C61 C 0.2599(4) 0.2153(5) 0.0962(3) 0.057(2) Uani 1 1 d . C .
H61 H 0.3042 0.2027 0.1077 0.068 Uiso 1 1 calc R . .
C62 C 0.2392(5) 0.2765(5) 0.0558(3) 0.071(3) Uani 1 1 d . . .
H62 H 0.2692 0.3031 0.0388 0.085 Uiso 1 1 calc R C .
C63 C 0.1755(5) 0.2988(5) 0.0403(3) 0.065(2) Uani 1 1 d . C .
H63 H 0.1609 0.3426 0.0138 0.078 Uiso 1 1 calc R . .
C64 C 0.1341(4) 0.2552(5) 0.0646(3) 0.061(2) Uani 1 1 d . . .
H64 H 0.0897 0.2678 0.0541 0.074 Uiso 1 1 calc R C .
C65 C 0.1551(4) 0.1944(4) 0.1033(3) 0.0427(17) Uani 1 1 d . C .
C66 C 0.1132(4) 0.1458(5) 0.1315(3) 0.0433(17) Uani 1 1 d . C .
C67 C 0.0490(4) 0.1591(6) 0.1247(3) 0.062(2) Uani 1 1 d . . .
H67 H 0.0272 0.2009 0.0993 0.074 Uiso 1 1 calc R C .
C68 C 0.0167(4) 0.1120(6) 0.1546(4) 0.071(2) Uani 1 1 d . C .
H68 H -0.0282 0.1191 0.1492 0.086 Uiso 1 1 calc R . .
C69 C 0.0491(4) 0.0528(5) 0.1935(3) 0.067(2) Uani 1 1 d . . .
H69 H 0.0271 0.0199 0.2150 0.081 Uiso 1 1 calc R C .
C70 C 0.1138(4) 0.0447(5) 0.1991(3) 0.056(2) Uani 1 1 d . C .
H70 H 0.1367 0.0066 0.2259 0.068 Uiso 1 1 calc R . .
C1S C 0.9498(13) 1.0532(19) 0.0076(10) 0.157(11) Uiso 0.50 1 d PD . .
H1SA H 0.9767 1.0764 -0.0148 0.236 Uiso 0.50 1 calc PR . .
H1SB H 0.9418 1.1026 0.0304 0.236 Uiso 0.50 1 calc PR . .
H1SC H 0.9091 1.0316 -0.0136 0.236 Uiso 0.50 1 calc PR . .
C2S C 0.9831(11) 0.9755(15) 0.0396(9) 0.112(7) Uiso 0.50 1 d PD . .
H2SA H 0.9897 0.9235 0.0175 0.134 Uiso 0.50 1 calc PR . .
H2SB H 1.0250 0.9953 0.0606 0.134 Uiso 0.50 1 calc PR . .
O3S O 0.9415(10) 0.9513(14) 0.0709(8) 0.159(7) Uiso 0.50 1 d PD . .
C4S C 0.9669(12) 0.8711(18) 0.1010(11) 0.147(10) Uiso 0.50 1 d PD . .
H4SA H 1.0065 0.8845 0.1272 0.177 Uiso 0.50 1 calc PR . .
H4SB H 0.9738 0.8188 0.0792 0.177 Uiso 0.50 1 calc PR . .
C5S C 0.9116(11) 0.8580(18) 0.1238(9) 0.126(8) Uiso 0.50 1 d PD . .
H5SA H 0.9187 0.8044 0.1466 0.189 Uiso 0.50 1 calc PR . .
H5SB H 0.8733 0.8483 0.0963 0.189 Uiso 0.50 1 calc PR . .
H5SC H 0.9058 0.9126 0.1437 0.189 Uiso 0.50 1 calc PR . .

loop_
_atom_site_aniso_label
_atom_site_aniso_U_11
_atom_site_aniso_U_22
_atom_site_aniso_U_33
_atom_site_aniso_U_23
_atom_site_aniso_U_13
_atom_site_aniso_U_12
Ru1 0.0504(4) 0.0388(3) 0.0326(3) -0.0049(3) 0.0148(3) 0.0011(3)
Ru2 0.0502(4) 0.0335(3) 0.0323(3) -0.0026(2) 0.0187(3) 0.0026(3)
Co1 0.0635(7) 0.0513(6) 0.0402(5) -0.0067(5) 0.0135(5) 0.0154(5)
Co2 0.0413(5) 0.0371(5) 0.0412(5) -0.0044(4) 0.0121(4) 0.0036(4)
P1 0.0548(13) 0.0623(13) 0.0445(10) -0.0060(10) 0.0087(10) 0.0118(11)
P2 0.0648(14) 0.0569(11) 0.0345(9) -0.0026(10) 0.0175(9) 0.0131(11)
P3 0.0690(15) 0.0406(10) 0.0439(11) -0.0029(9) 0.0184(11) 0.0034(10)
P4 0.0381(11) 0.0408(10) 0.0364(9) -0.0098(8) 0.0111(8) 0.0014(8)
P5 0.0407(11) 0.0461(10) 0.0366(9) -0.0037(8) 0.0109(9) -0.0042(8)
P6 0.0528(12) 0.0372(10) 0.0423(10) -0.0011(8) 0.0176(9) -0.0004(9)
O1 0.092(5) 0.064(3) 0.043(3) 0.000(3) -0.004(3) 0.008(3)
O2 0.053(4) 0.100(4) 0.097(4) -0.015(4) 0.012(3) 0.019(4)
O3 0.074(4) 0.084(4) 0.078(4) 0.026(3) 0.040(3) 0.020(3)
O4 0.100(5) 0.085(4) 0.030(3) -0.017(3) 0.000(3) 0.028(4)
O5 0.069(4) 0.073(4) 0.062(3) -0.025(3) 0.019(3) -0.006(3)
O6 0.129(6) 0.043(3) 0.077(4) 0.009(3) 0.040(4) 0.009(3)
O7 0.051(3) 0.052(3) 0.045(3) -0.009(2) 0.012(2) -0.003(2)
O8 0.054(3) 0.047(3) 0.033(2) -0.007(2) 0.013(2) 0.008(2)
O9 0.061(3) 0.044(3) 0.040(2) -0.003(2) 0.017(2) 0.005(2)
N10 0.051(4) 0.038(3) 0.033(3) -0.004(3) 0.019(3) 0.000(3)
N20 0.046(4) 0.039(3) 0.041(3) 0.005(3) 0.015(3) 0.002(3)
O11 0.046(3) 0.061(3) 0.057(3) -0.029(3) 0.008(2) 0.002(3)
O12 0.046(3) 0.055(3) 0.037(2) 0.006(2) 0.012(2) 0.010(2)
O13 0.046(3) 0.058(3) 0.056(3) 0.002(3) 0.009(3) -0.004(3)
O14 0.054(3) 0.069(3) 0.045(3) -0.001(3) -0.003(3) -0.011(3)
O15 0.118(5) 0.048(3) 0.049(3) 0.004(2) 0.030(3) 0.022(3)
O16 0.062(4) 0.054(3) 0.078(4) -0.016(3) 0.041(3) -0.018(3)
O17 0.044(3) 0.044(2) 0.034(2) -0.006(2) 0.012(2) 0.006(2)
O18 0.049(3) 0.036(2) 0.051(3) -0.014(2) 0.022(2) -0.004(2)
O19 0.062(3) 0.036(2) 0.036(2) 0.004(2) 0.023(2) 0.006(2)
N1 0.058(4) 0.040(3) 0.039(3) 0.000(3) 0.021(3) 0.008(3)
N2 0.060(4) 0.041(3) 0.037(3) -0.004(3) 0.022(3) -0.006(3)
N3 0.055(4) 0.040(3) 0.036(3) -0.004(3) 0.019(3) 0.006(3)
N4 0.051(4) 0.038(3) 0.044(3) -0.002(3) 0.029(3) 0.007(3)
B1 0.043(8) 0.109(12) 0.043(7) 0.000 0.013(7) 0.000
F1 0.081(4) 0.131(4) 0.116(4) 0.055(4) 0.060(3) 0.010(3)
F2 0.066(3) 0.103(4) 0.088(4) -0.007(3) 0.011(3) -0.023(3)
B2 0.020(6) 0.033(6) 0.099(10) 0.000 -0.020(7) 0.000
F3 0.130(5) 0.114(5) 0.171(6) -0.058(5) 0.089(5) -0.032(4)
F4 0.175(9) 0.310(13) 0.254(11) -0.131(10) 0.046(8) -0.118(9)
C6 0.060(5) 0.046(4) 0.067(5) -0.006(4) 0.000(5) 0.015(4)
C7 0.061(5) 0.035(4) 0.071(5) 0.003(4) 0.022(5) 0.010(4)
C8 0.066(6) 0.043(4) 0.050(4) -0.011(3) 0.020(4) 0.016(4)
C9 0.067(6) 0.060(5) 0.080(6) 0.017(5) 0.048(5) 0.031(5)
C10 0.049(6) 0.053(5) 0.106(8) -0.025(5) 0.004(5) 0.022(4)
C11 0.140(10) 0.087(7) 0.063(6) -0.026(6) -0.013(6) 0.004(7)
C12 0.146(11) 0.097(7) 0.052(5) -0.009(6) -0.004(6) 0.029(7)
C15 0.092(7) 0.102(8) 0.084(6) 0.044(6) 0.034(6) 0.010(6)
C17 0.100(9) 0.121(9) 0.067(6) -0.027(6) 0.000(6) -0.018(7)
C19 0.068(7) 0.123(8) 0.105(8) -0.035(7) 0.034(6) -0.029(6)
C21 0.191(15) 0.133(11) 0.076(8) 0.042(8) 0.043(9) 0.028(10)
C31 0.075(7) 0.141(10) 0.114(8) -0.059(8) 0.023(6) -0.070(7)
C33 0.086(6) 0.065(5) 0.043(4) 0.003(4) 0.021(5) 0.007(5)
C34 0.127(9) 0.095(8) 0.084(7) 0.042(6) 0.044(7) 0.028(6)
C35 0.068(6) 0.081(6) 0.041(4) 0.004(4) 0.031(4) -0.003(4)
C36 0.081(6) 0.082(6) 0.087(6) 0.010(5) 0.027(5) -0.029(5)
C37 0.056(6) 0.077(6) 0.078(6) -0.012(5) 0.005(5) -0.013(4)
C38 0.115(10) 0.148(11) 0.103(8) -0.039(9) 0.005(7) -0.027(9)
C39 0.153(10) 0.064(6) 0.046(5) 0.017(5) 0.007(6) 0.007(6)
C51 0.052(5) 0.048(4) 0.062(5) 0.007(4) 0.021(4) 0.004(4)
C52 0.053(6) 0.069(6) 0.083(6) 0.000(5) 0.023(5) -0.002(4)
C53 0.043(5) 0.087(7) 0.085(6) -0.001(5) 0.011(5) 0.024(5)
C54 0.068(6) 0.060(5) 0.066(5) 0.016(4) 0.018(5) 0.023(5)
C55 0.063(5) 0.049(4) 0.042(4) -0.006(3) 0.026(4) 0.007(4)
C56 0.060(5) 0.052(5) 0.027(3) -0.004(3) 0.017(3) 0.014(4)
C57 0.082(7) 0.058(5) 0.044(4) 0.006(4) 0.021(4) 0.008(5)
C58 0.091(8) 0.065(5) 0.052(5) 0.016(4) 0.032(5) -0.008(5)
C59 0.088(8) 0.071(6) 0.066(6) -0.003(5) 0.037(6) -0.033(5)
C60 0.055(5) 0.060(5) 0.052(4) -0.006(4) 0.021(4) -0.012(4)
C61 0.076(6) 0.050(4) 0.053(4) 0.004(4) 0.032(4) 0.004(5)
C62 0.113(8) 0.052(5) 0.063(5) 0.012(4) 0.051(6) -0.002(5)
C63 0.081(7) 0.058(5) 0.061(5) 0.018(4) 0.027(5) 0.010(5)
C64 0.074(6) 0.069(5) 0.042(4) 0.004(4) 0.015(4) 0.017(4)
C65 0.061(5) 0.032(4) 0.038(4) -0.003(3) 0.017(4) 0.012(3)
C66 0.053(5) 0.044(4) 0.037(4) -0.001(3) 0.017(4) 0.008(3)
C67 0.047(5) 0.068(5) 0.072(5) 0.013(4) 0.017(4) 0.012(4)
C68 0.062(6) 0.067(5) 0.092(7) 0.005(5) 0.033(5) 0.016(5)
C69 0.057(5) 0.067(5) 0.093(6) 0.017(5) 0.047(5) 0.001(4)
C70 0.074(6) 0.046(4) 0.058(5) 0.009(3) 0.034(5) 0.016(4)

loop_
_atom_type_symbol
_atom_type_description
_atom_type_scat_dispersion_real
_atom_type_scat_dispersion_imag
_atom_type_scat_source
C C 0.0033 0.0016 'International Tables Vol C Tables 4.2.6.8 and 6.1.1.4'
H H 0.0000 0.0000 'International Tables Vol C Tables 4.2.6.8 and 6.1.1.4'
B B 0.0013 0.0007 'International Tables Vol C Tables 4.2.6.8 and 6.1.1.4'
N N 0.0061 0.0033 'International Tables Vol C Tables 4.2.6.8 and 6.1.1.4'
O O 0.0106 0.0060 'International Tables Vol C Tables 4.2.6.8 and 6.1.1.4'
F F 0.0171 0.0103 'International Tables Vol C Tables 4.2.6.8 and 6.1.1.4'
P P 0.1023 0.0942 'International Tables Vol C Tables 4.2.6.8 and 6.1.1.4'
Co Co 0.3494 0.9721 'International Tables Vol C Tables 4.2.6.8 and 6.1.1.4'
Ru Ru -1.2594 0.8363 'International Tables Vol C Tables 4.2.6.8 and 6.1.1.4'

loop_
_geom_angle_atom_site_label_1
_geom_angle_atom_site_label_2
_geom_angle_atom_site_label_3
_geom_angle
_geom_angle_site_symmetry_1
_geom_angle_site_symmetry_3
O7 Ru1 O9 89.65(18) . .
O8 Ru1 O7 89.49(17) . .
O8 Ru1 O9 88.53(17) . .
N10 Ru1 O7 88.2(2) . .
N10 Ru1 O8 176.4(2) . .
N10 Ru1 O9 94.15(19) . .
N10 Ru1 N1 96.7(2) . .
N10 Ru1 N2 91.5(2) . .
N1 Ru1 O7 172.7(2) . .
N1 Ru1 O8 85.34(19) . .
N1 Ru1 O9 95.3(2) . .
N1 Ru1 N2 79.8(2) . .
N2 Ru1 O7 94.7(2) . .
N2 Ru1 O8 85.97(19) . .
N2 Ru1 O9 172.9(2) . .
N20 Ru2 O17 175.85(19) . .
N20 Ru2 O18 91.7(2) . .
N20 Ru2 O19 87.2(2) . .
N20 Ru2 N3 97.4(2) . .
N20 Ru2 N4 91.7(2) . .
O17 Ru2 O18 89.73(16) . .
O17 Ru2 O19 88.90(17) . .
O18 Ru2 O19 90.07(17) . .
N3 Ru2 O17 86.45(19) . .
N3 Ru2 O18 93.5(2) . .
N3 Ru2 O19 174.1(2) . .
N4 Ru2 O17 87.31(19) . .
N4 Ru2 O18 173.0(2) . .
N4 Ru2 O19 96.17(19) . .
N4 Ru2 N3 80.0(2) . .
P2 Co1 P1 91.00(8) . .
C1 Co1 P1 123.9(6) . .
C1 Co1 P2 93.7(4) . .
C1 Co1 C4 61.0(6) . .
C1 Co1 C1A 27.9(5) . .
C1 Co1 C2A 59.7(6) . .
C1 Co1 C3A 67.8(6) . .
C1 Co1 C4A 49.0(6) . .
C1 Co1 C5A 14.7(6) . .
C2 Co1 P1 156.7(5) . .
C2 Co1 P2 102.1(6) . .
C2 Co1 C1 37.2(5) . .
C2 Co1 C3 37.4(5) . .
C2 Co1 C4 62.0(6) . .
C2 Co1 C5 63.2(7) . .
C2 Co1 C1A 15.2(6) . .
C2 Co1 C2A 26.4(5) . .
C2 Co1 C3A 57.3(6) . .
C2 Co1 C4A 68.1(7) . .
C2 Co1 C5A 51.3(6) . .
C3 Co1 P1 131.1(6) . .
C3 Co1 P2 137.6(6) . .
C3 Co1 C1 61.5(6) . .
C3 Co1 C4 36.8(4) . .
C3 Co1 C5 62.6(6) . .
C3 Co1 C1A 51.7(5) . .
C3 Co1 C2A 17.5(5) . .
C3 Co1 C3A 24.2(5) . .
C3 Co1 C4A 57.7(6) . .
C3 Co1 C5A 70.2(5) . .
C4 Co1 P1 98.4(4) . .
C4 Co1 P2 154.1(4) . .
C4 Co1 C1A 70.6(5) . .
C4 Co1 C2A 53.4(5) . .
C4 Co1 C3A 16.2(4) . .
C4 Co1 C4A 25.9(5) . .
C4 Co1 C5A 59.9(5) . .
C5 Co1 P1 93.7(6) . .
C5 Co1 P2 118.6(5) . .
C5 Co1 C1 37.3(5) . .
C5 Co1 C4 37.2(4) . .
C5 Co1 C1A 61.5(6) . .
C5 Co1 C2A 72.7(6) . .
C5 Co1 C3A 51.8(5) . .
C5 Co1 C4A 13.8(5) . .
C5 Co1 C5A 28.0(5) . .
C1A Co1 P1 151.6(3) . .
C1A Co1 P2 89.8(3) . .
C1A Co1 C2A 41.5(4) . .
C1A Co1 C3A 69.2(5) . .
C1A Co1 C4A 69.8(6) . .
C1A Co1 C5A 42.5(4) . .
C2A Co1 P1 148.1(4) . .
C2A Co1 P2 120.9(4) . .
C2A Co1 C3A 41.7(4) . .
C2A Co1 C4A 71.0(6) . .
C2A Co1 C5A 71.9(5) . .
C3A Co1 P1 107.3(5) . .
C3A Co1 P2 159.0(4) . .
C4A Co1 P1 88.8(5) . .
C4A Co1 P2 131.6(5) . .
C4A Co1 C3A 41.8(4) . .
C4A Co1 C5A 41.5(4) . .
C5A Co1 P1 109.2(4) . .
C5A Co1 P2 94.2(4) . .
C5A Co1 C3A 70.5(5) . .
P4 Co2 P5 92.17(8) . .
P4 Co2 P6 90.01(7) . .
P5 Co2 P6 91.11(7) . .
C6 Co2 P4 150.1(2) . .
C6 Co2 P5 117.5(2) . .
C6 Co2 P6 92.7(2) . .
C6 Co2 C7 39.3(3) . .
C6 Co2 C8 66.0(3) . .
C7 Co2 P4 110.9(2) . .
C7 Co2 P5 155.4(2) . .
C7 Co2 P6 97.1(2) . .
C7 Co2 C8 39.5(3) . .
C8 Co2 P4 90.5(2) . .
C8 Co2 P5 136.6(2) . .
C8 Co2 P6 132.2(2) . .
C9 Co2 P4 108.1(3) . .
C9 Co2 P5 100.3(3) . .
C9 Co2 P6 158.0(2) . .
C9 Co2 C6 65.4(3) . .
C9 Co2 C7 65.3(3) . .
C9 Co2 C8 38.8(3) . .
C10 Co2 P4 147.6(3) . .
C10 Co2 P5 89.9(3) . .
C10 Co2 P6 122.3(3) . .
C10 Co2 C6 39.0(3) . .
C10 Co2 C7 66.1(3) . .
C10 Co2 C8 66.6(3) . .
C10 Co2 C9 39.9(3) . .
O1 P1 Co1 106.7(2) . .
O2 P1 Co1 113.3(2) . .
O2 P1 O1 97.7(3) . .
O7 P1 Co1 118.4(2) . .
O7 P1 O1 110.5(3) . .
O7 P1 O2 108.2(3) . .
O3 P2 Co1 106.6(2) . .
O4 P2 Co1 113.9(2) . .
O4 P2 O3 99.9(3) . .
O8 P2 Co1 119.19(19) . .
O8 P2 O3 109.6(3) . .
O8 P2 O4 105.9(3) . .
O5 P3 Co1 106.1(2) . .
O6 P3 Co1 111.9(3) . .
O6 P3 O5 100.9(3) . .
O9 P3 Co1 119.5(2) . .
O9 P3 O5 110.0(3) . .
O9 P3 O6 106.9(3) . .
O11 P4 Co2 112.4(2) . .
O11 P4 O12 100.2(3) . .
O12 P4 Co2 107.65(19) . .
O17 P4 Co2 119.70(19) . .
O17 P4 O11 105.7(3) . .
O17 P4 O12 109.4(2) . .
O13 P5 Co2 113.37(19) . .
O13 P5 O14 99.8(3) . .
O14 P5 Co2 106.1(2) . .
O18 P5 Co2 118.1(2) . .
O18 P5 O13 107.0(3) . .
O18 P5 O14 111.0(3) . .
O15 P6 Co2 113.3(2) . .
O16 P6 Co2 106.61(19) . .
O16 P6 O15 98.8(3) . .
O19 P6 Co2 118.92(18) . .
O19 P6 O15 107.0(3) . .
O19 P6 O16 110.4(3) . .
C11 O1 P1 118.6(6) . .
P1 O2 C13A 114.3(10) . .
C13 O2 P1 127.0(10) . .
C13 O2 C13A 18.0(13) . .
C15 O3 P2 118.6(5) . .
C17 O4 P2 122.3(5) . .
C19 O5 P3 120.5(5) . .
C21 O6 P3 122.0(6) . .
P1 O7 Ru1 127.0(3) . .
P2 O8 Ru1 126.9(3) . .
P3 O9 Ru1 126.6(2) . .
N20 N10 Ru1 170.6(5) . .
N10 N20 Ru2 169.9(5) . .
C31 O11 P4 122.2(5) . .
C33 O12 P4 119.5(4) . .
C35 O13 P5 121.9(5) . .
C37 O14 P5 119.9(5) . .
C39 O15 P6 125.9(5) . .
C41 O16 P6 122.8(6) . .
C41 O16 C41A 26.8(9) . .
C41A O16 P6 109.4(8) . .
P4 O17 Ru2 126.0(3) . .
P5 O18 Ru2 125.9(3) . .
P6 O19 Ru2 125.4(2) . .
C51 N1 Ru1 126.0(5) . .
C51 N1 C55 119.0(6) . .
C55 N1 Ru1 114.7(5) . .
C56 N2 Ru1 114.0(5) . .
C60 N2 Ru1 125.5(5) . .
C60 N2 C56 120.2(6) . .
C61 N3 Ru2 124.8(5) . .
C61 N3 C65 119.0(6) . .
C65 N3 Ru2 115.7(4) . .
C66 N4 Ru2 115.7(4) . .
C70 N4 Ru2 126.3(5) . .
C70 N4 C66 117.9(6) . .
F1 B1 F1 109.6(10) 2_655 .
F2 B1 F1 110.1(3) 2_655 2_655
F2 B1 F1 108.0(3) . 2_655
F2 B1 F1 110.1(3) . .
F2 B1 F1 108.0(3) 2_655 .
F2 B1 F2 111.1(10) . 2_655
F3 B2 F3 107.2(9) . 2_656
F4 B2 F3 111.1(6) 2_656 .
F4 B2 F3 108.1(5) . .
F4 B2 F3 111.1(5) . 2_656
F4 B2 F3 108.1(5) 2_656 2_656
F4 B2 F4 111.1(12) . 2_656
F5 B3 F7 107.4(11) . .
F5 B3 F5A 32.4(9) . .
F5 B3 F6A 97.4(13) . .
F5 B3 F7A 68.3(13) . .
F6 B3 F5 114.3(11) . .
F6 B3 F7 104.8(10) . .
F6 B3 F8 110.6(12) . .
F6 B3 F5A 139.7(14) . .
F6 B3 F6A 70.5(12) . .
F6 B3 F7A 70.2(15) . .
F7 B3 F6A 154.1(14) . .
F8 B3 F5 112.4(12) . .
F8 B3 F7 106.7(13) . .
F8 B3 F5A 81.9(12) . .
F8 B3 F6A 55.2(12) . .
F8 B3 F7A 178.2(19) . .
F5A B3 F7 107.8(12) . .
F5A B3 F6A 89.0(13) . .
F7A B3 F7 71.5(14) . .
F7A B3 F5A 98.5(14) . .
F7A B3 F6A 126.5(18) . .
F8A B3 F5 135.4(14) . .
F8A B3 F6 108.5(12) . .
F8A B3 F7 48.0(10) . .
F8A B3 F8 60.4(11) . .
F8A B3 F5A 110.7(14) . .
F8A B3 F6A 108.1(15) . .
F8A B3 F7A 117.9(16) . .
C2 C1 Co1 70.3(11) . .
C2 C1 C5 109.7(9) . .
C5 C1 Co1 71.3(11) . .
C1 C2 Co1 72.5(11) . .
C3 C2 Co1 71.6(11) . .
C3 C2 C1 106.8(10) . .
C2 C3 Co1 71.1(11) . .
C4 C3 Co1 73.2(9) . .
C4 C3 C2 108.8(9) . .
C3 C4 Co1 70.0(9) . .
C3 C4 C5 108.8(9) . .
C5 C4 Co1 70.6(10) . .
C1 C5 Co1 71.4(11) . .
C4 C5 Co1 72.2(9) . .
C4 C5 C1 105.7(10) . .
C2A C1A Co1 69.7(6) . .
C2A C1A C5A 110.8(7) . .
C5A C1A Co1 70.1(7) . .
C1A C2A Co1 68.8(6) . .
C1A C2A C3A 106.7(7) . .
C3A C2A Co1 70.5(7) . .
C2A C3A Co1 67.8(7) . .
C2A C3A C4A 107.8(7) . .
C4A C3A Co1 67.9(8) . .
C3A C4A Co1 70.3(8) . .
C5A C4A Co1 70.1(8) . .
C5A C4A C3A 109.7(8) . .
C1A C5A Co1 67.4(6) . .
C4A C5A Co1 68.4(9) . .
C4A C5A C1A 104.8(8) . .
C7 C6 Co2 70.8(4) . .
C10 C6 Co2 69.8(5) . .
C10 C6 C7 109.0(8) . .
C6 C7 Co2 69.9(4) . .
C6 C7 C8 107.9(7) . .
C8 C7 Co2 70.8(4) . .
C7 C8 Co2 69.8(4) . .
C9 C8 Co2 69.0(4) . .
C9 C8 C7 106.3(7) . .
C8 C9 Co2 72.2(4) . .
C8 C9 C10 110.1(8) . .
C10 C9 Co2 70.0(4) . .
C6 C10 Co2 71.2(5) . .
C6 C10 C9 106.6(8) . .
C9 C10 Co2 70.1(4) . .
C12 C11 O1 110.3(8) . .
O2 C13 C14 105.1(15) . .
C14A C13A O2 91(2) . .
O3 C15 C16 108.9(10) . .
O3 C15 C16A 106.6(11) . .
C16 C15 C16A 35.1(10) . .
C16A C16 C15 74.0(15) . .
C16 C16A C15 70.9(15) . .
O4 C17 C18 127(2) . .
O4 C17 C18A 104.3(11) . .
C18 C17 C18A 26(2) . .
C18A C18 C17 82(3) . .
C18 C18A C17 72(2) . .
O5 C19 C20A 107.8(10) . .
C20 C19 O5 111.0(9) . .
C20 C19 C20A 29.8(9) . .
C20A C20 C19 81.6(17) . .
C20 C20A C19 68.6(16) . .
O6 C21 C22 104.8(17) . .
O6 C21 C22A 114(2) . .
C22A C21 C22 111(2) . .
O11 C31 C32 114.2(12) . .
O11 C31 C32A 106.1(10) . .
C32 C31 C32A 31.1(9) . .
C32A C32 C31 77.9(16) . .
C32 C32A C31 70.9(16) . .
O12 C33 C34 111.0(7) . .
O13 C35 C36 108.1(7) . .
C38 C37 O14 113.4(8) . .
O15 C39 C40 113.8(12) . .
O15 C39 C40A 102.6(9) . .
C40 C39 C40A 25.4(11) . .
C40A C40 C39 79(2) . .
C40 C40A C39 76(2) . .
O16 C41 C42 107.8(10) . .
O16 C41A C42A 95.6(16) . .
N1 C51 C52 122.5(7) . .
C53 C52 C51 118.4(8) . .
C52 C53 C54 119.5(8) . .
C55 C54 C53 120.2(8) . .
N1 C55 C56 113.7(7) . .
C54 C55 N1 120.3(7) . .
C54 C55 C56 125.9(7) . .
N2 C56 C55 115.0(6) . .
N2 C56 C57 121.0(7) . .
C57 C56 C55 123.9(7) . .
C58 C57 C56 118.7(8) . .
C57 C58 C59 121.5(8) . .
C58 C59 C60 118.2(8) . .
N2 C60 C59 120.2(8) . .
N3 C61 C62 120.7(8) . .
C63 C62 C61 120.4(7) . .
C64 C63 C62 117.2(8) . .
C65 C64 C63 121.5(8) . .
N3 C65 C66 114.6(6) . .
C64 C65 N3 121.1(7) . .
C64 C65 C66 124.3(7) . .
N4 C66 C65 112.9(6) . .
C67 C66 N4 121.6(6) . .
C67 C66 C65 125.3(7) . .
C68 C67 C66 119.1(8) . .
C67 C68 C69 120.6(8) . .
C70 C69 C68 117.0(7) . .
N4 C70 C69 123.6(7) . .
O3S C2S C1S 104(2) . .
C2S O3S C4S 108.7(19) . .
O3S C4S C5S 95(2) . .

loop_
_geom_bond_atom_site_label_1
_geom_bond_atom_site_label_2
_geom_bond_distance
_geom_bond_site_symmetry_2
Ru1 O7 2.092(5) .
Ru1 O8 2.052(4) .
Ru1 O9 2.109(4) .
Ru1 N10 1.888(5) .
Ru1 N1 2.005(6) .
Ru1 N2 2.025(5) .
Ru2 N20 1.911(6) .
Ru2 O17 2.069(4) .
Ru2 O18 2.091(4) .
Ru2 O19 2.117(4) .
Ru2 N3 2.006(6) .
Ru2 N4 2.006(5) .
Co1 P1 2.162(2) .
Co1 P2 2.159(2) .
Co1 C1 2.036(17) .
Co1 C2 2.01(2) .
Co1 C3 2.016(17) .
Co1 C4 2.053(14) .
Co1 C5 2.03(2) .
Co1 C1A 2.106(12) .
Co1 C2A 2.118(14) .
Co1 C3A 2.156(16) .
Co1 C4A 2.12(2) .
Co1 C5A 2.146(15) .
Co2 P4 2.155(2) .
Co2 P5 2.163(2) .
Co2 P6 2.1662(18) .
Co2 C6 2.076(8) .
Co2 C7 2.088(7) .
Co2 C8 2.101(6) .
Co2 C9 2.060(7) .
Co2 C10 2.059(8) .
P1 O1 1.602(5) .
P1 O2 1.580(6) .
P1 O7 1.505(5) .
P2 O3 1.603(6) .
P2 O4 1.578(5) .
P2 O8 1.509(4) .
P3 O5 1.586(6) .
P3 O6 1.570(6) .
P3 O9 1.508(5) .
P4 O11 1.603(5) .
P4 O12 1.608(4) .
P4 O17 1.512(4) .
P5 O13 1.575(5) .
P5 O14 1.580(5) .
P5 O18 1.509(5) .
P6 O15 1.581(5) .
P6 O16 1.571(5) .
P6 O19 1.510(4) .
O1 C11 1.454(9) .
O2 C13 1.40(2) .
O2 C13A 1.72(3) .
O3 C15 1.469(10) .
O4 C17 1.472(12) .
O5 C19 1.489(10) .
O6 C21 1.474(12) .
N10 N20 1.136(6) .
O11 C31 1.449(10) .
O12 C33 1.425(9) .
O13 C35 1.453(8) .
O14 C37 1.493(9) .
O15 C39 1.438(10) .
O16 C41 1.477(12) .
O16 C41A 1.55(2) .
N1 C51 1.345(8) .
N1 C55 1.373(8) .
N2 C56 1.357(9) .
N2 C60 1.330(9) .
N3 C61 1.341(8) .
N3 C65 1.357(9) .
N4 C66 1.382(8) .
N4 C70 1.330(8) .
B1 F1 1.368(8) .
B1 F1 1.368(8) 2_655
B1 F2 1.361(7) 2_655
B1 F2 1.361(7) .
B2 F3 1.358(7) 2_656
B2 F3 1.358(7) .
B2 F4 1.325(8) 2_656
B2 F4 1.325(8) .
B3 F5 1.330(13) .
B3 F6 1.312(12) .
B3 F7 1.381(14) .
B3 F8 1.318(14) .
B3 F5A 1.373(14) .
B3 F6A 1.392(15) .
B3 F7A 1.331(15) .
B3 F8A 1.289(14) .
C1 C2 1.290(16) .
C1 C5 1.303(16) .
C2 C3 1.289(15) .
C3 C4 1.286(16) .
C4 C5 1.302(15) .
C1A C2A 1.498(14) .
C1A C5A 1.542(15) .
C2A C3A 1.522(15) .
C3A C4A 1.526(16) .
C4A C5A 1.511(15) .
C6 C7 1.399(10) .
C6 C10 1.380(11) .
C7 C8 1.414(10) .
C8 C9 1.382(11) .
C9 C10 1.405(12) .
C11 C12 1.430(12) .
C13 C14 1.529(18) .
C13A C14A 1.56(4) .
C15 C16 1.493(15) .
C15 C16A 1.518(16) .
C16 C16A 0.91(3) .
C17 C18 1.504(19) .
C17 C18A 1.566(15) .
C18 C18A 0.70(5) .
C19 C20 1.454(15) .
C19 C20A 1.545(16) .
C20 C20A 0.78(2) .
C21 C22 1.502(18) .
C21 C22A 1.478(19) .
C31 C32 1.462(15) .
C31 C32A 1.513(15) .
C32 C32A 0.80(2) .
C33 C34 1.451(11) .
C35 C36 1.514(10) .
C37 C38 1.393(12) .
C39 C40 1.532(16) .
C39 C40A 1.547(14) .
C40 C40A 0.68(3) .
C41 C42 1.518(15) .
C41A C42A 1.73(3) .
C51 C52 1.369(11) .
C52 C53 1.365(11) .
C53 C54 1.398(11) .
C54 C55 1.347(10) .
C55 C56 1.459(10) .
C56 C57 1.377(10) .
C57 C58 1.355(11) .
C58 C59 1.354(12) .
C59 C60 1.416(10) .
C61 C62 1.390(10) .
C62 C63 1.377(12) .
C63 C64 1.369(11) .
C64 C65 1.356(9) .
C65 C66 1.477(9) .
C66 C67 1.365(10) .
C67 C68 1.356(10) .
C68 C69 1.406(11) .
C69 C70 1.370(11) .
C1S C2S 1.498(18) .
C2S O3S 1.398(16) .
O3S C4S 1.452(17) .
C4S C5S 1.465(17) .
